data_4350620
loop_
_publ_author_name
'Eisler, Dana J.'
'Chivers, Tristram'

_publ_section_title
;
 Bis(1 degree-amino)cyclodistib(III)azanes: the first structural
 characterization of cis and trans isomers of a single
 cyclodipnict(III)azane.
;
_journal_issue 26
_journal_name_full 'Inorganic chemistry'
_journal_page_first 10734
_journal_page_last 10742
_journal_paper_doi 10.1021/ic061660t
_journal_volume 45
_journal_year 2006
_chemical_formula_moiety 'C32 H54 N4 Sb2'
_chemical_formula_sum 'C32 H54 N4 Sb2'
_chemical_formula_weight 738.29
_space_group_IT_number 14
_space_group_name_Hall '-P 2yn'
_space_group_name_H-M_alt 'P 1 21/n 1'
_symmetry_cell_setting monoclinic
_symmetry_space_group_name_H-M 'P 1 21/n 1'
_atom_sites_solution_hydrogens geom
_atom_sites_solution_primary direct
_atom_sites_solution_secondary difmap
_audit_creation_method SHELXL-97
_cell_angle_alpha 90.00
_cell_angle_beta 103.10(3)
_cell_angle_gamma 90.00
_cell_formula_units_Z 2
_cell_length_a 12.111(2)
_cell_length_b 9.3393(19)
_cell_length_c 15.749(3)
_cell_measurement_temperature 173(2)
_cell_volume 1735.0(6)
_computing_cell_refinement 'Nonius DENZO'
_computing_data_collection 'Nonius COLLECT'
_computing_data_reduction 'Nonius DENZO'
_computing_molecular_graphics 'Bruker SHELXTL'
_computing_publication_material 'Bruker SHELXTL'
_computing_structure_refinement 'SHELXL-97 (Sheldrick, 1997)'
_computing_structure_solution 'SHELXS-97 (Sheldrick, 1990)'
_diffrn_ambient_temperature 173(2)
_diffrn_measured_fraction_theta_full 0.993
_diffrn_measured_fraction_theta_max 0.993
_diffrn_measurement_device_type 'Nonius Kappa CCD'
_diffrn_measurement_method 'phi\omega scans'
_diffrn_radiation_monochromator graphite
_diffrn_radiation_source 'fine-focus sealed tube'
_diffrn_radiation_type MoK\a
_diffrn_radiation_wavelength 0.71073
_diffrn_reflns_av_R_equivalents 0.0387
_diffrn_reflns_av_sigmaI/netI 0.0316
_diffrn_reflns_limit_h_max 14
_diffrn_reflns_limit_h_min -14
_diffrn_reflns_limit_k_max 11
_diffrn_reflns_limit_k_min -11
_diffrn_reflns_limit_l_max 18
_diffrn_reflns_limit_l_min -18
_diffrn_reflns_number 15157
_diffrn_reflns_theta_full 24.89
_diffrn_reflns_theta_max 24.89
_diffrn_reflns_theta_min 2.91
_exptl_absorpt_coefficient_mu 1.582
_exptl_absorpt_correction_T_max 0.9541
_exptl_absorpt_correction_T_min 0.8579
_exptl_absorpt_correction_type integration
_exptl_absorpt_process_details 'HKL Scalepack (Otwinowski & Minor 1997)'
_exptl_crystal_colour yellow
_exptl_crystal_density_diffrn 1.413
_exptl_crystal_density_method 'not measured'
_exptl_crystal_description plate
_exptl_crystal_F_000 752
_exptl_crystal_size_max 0.10
_exptl_crystal_size_mid 0.06
_exptl_crystal_size_min 0.03
_refine_diff_density_max 1.329
_refine_diff_density_min -0.875
_refine_diff_density_rms 0.107
_refine_ls_extinction_method none
_refine_ls_goodness_of_fit_ref 1.152
_refine_ls_hydrogen_treatment mixed
_refine_ls_matrix_type full
_refine_ls_number_parameters 182
_refine_ls_number_reflns 2993
_refine_ls_number_restraints 1
_refine_ls_restrained_S_all 1.152
_refine_ls_R_factor_all 0.0497
_refine_ls_R_factor_gt 0.0354
_refine_ls_shift/su_max 0.002
_refine_ls_shift/su_mean 0.000
_refine_ls_structure_factor_coef Fsqd
_refine_ls_weighting_details 'calc w=1/[\s^2^(Fo^2^)+(0.0463P)^2^+2.0152P] where P=(Fo^2^+2Fc^2^)/3'
_refine_ls_weighting_scheme calc
_refine_ls_wR_factor_gt 0.0838
_refine_ls_wR_factor_ref 0.0932
_reflns_number_gt 2429
_reflns_number_total 2993
_reflns_threshold_expression >2sigma(I)
_cod_data_source_file ic061660tsi20060901_013006.cif
_cod_data_source_block trans-3
_cod_depositor_comments
;
The following automatic conversions were performed:

data item '_symmetry_cell_setting' value 'Monoclinic' was changed to
'monoclinic' in accordance with the
/home/saulius/struct/COD-crude-data/automatic-downloads/DataCite-retrospective/ACS/depositions/lib/dictionaries/cif_core.dic
dictionary named 'cif_core.dic' version 2.4.2 last updated on
2011-04-26.

Automatic conversion script
Id: cif_fix_values 6909 2019-04-08 15:41:33Z antanas 
;
_cod_original_sg_symbol_H-M P2(1)/n
_cod_database_code 4350620

loop_
_symmetry_equiv_pos_as_xyz
'x, y, z'
'-x+1/2, y+1/2, -z+1/2'
'-x, -y, -z'
'x-1/2, -y-1/2, z-1/2'

loop_
_atom_site_label
_atom_site_type_symbol
_atom_site_fract_x
_atom_site_fract_y
_atom_site_fract_z
_atom_site_U_iso_or_equiv
_atom_site_adp_type
_atom_site_occupancy
_atom_site_symmetry_multiplicity
_atom_site_calc_flag
_atom_site_refinement_flags
Sb1 Sb 0.02460(2) 0.04160(3) 0.908847(16) 0.03096(13) Uani 1 1 d .
N1 N -0.1007(3) 0.0485(4) 0.9746(2) 0.0323(8) Uani 1 1 d .
C1 C -0.2243(4) 0.0651(4) 0.9395(3) 0.0336(10) Uani 1 1 d .
C2 C -0.2740(4) 0.1456(5) 1.0069(3) 0.0425(11) Uani 1 1 d .
H2A H -0.2426 0.2426 1.0143 0.064 Uiso 1 1 calc R
H2B H -0.2548 0.0948 1.0627 0.064 Uiso 1 1 calc R
H2C H -0.3567 0.1508 0.9867 0.064 Uiso 1 1 calc R
C3 C -0.2446(4) 0.1478(5) 0.8549(3) 0.0438(11) Uani 1 1 d .
H3A H -0.2074 0.2414 0.8652 0.066 Uiso 1 1 calc R
H3B H -0.3263 0.1613 0.8325 0.066 Uiso 1 1 calc R
H3C H -0.2134 0.0943 0.8122 0.066 Uiso 1 1 calc R
C4 C -0.2822(4) -0.0833(5) 0.9230(3) 0.0482(12) Uani 1 1 d .
H4A H -0.2521 -0.1350 0.8790 0.072 Uiso 1 1 calc R
H4B H -0.3642 -0.0706 0.9021 0.072 Uiso 1 1 calc R
H4C H -0.2669 -0.1383 0.9774 0.072 Uiso 1 1 calc R
N2 N -0.0333(3) -0.1406(4) 0.8389(2) 0.0327(8) Uani 1 1 d D
H2D H -0.058(4) -0.202(4) 0.877(2) 0.039 Uiso 1 1 d D
C5 C 0.0198(3) -0.2051(4) 0.7770(2) 0.0302(9) Uani 1 1 d .
C6 C 0.0257(4) -0.1297(5) 0.7010(3) 0.0325(9) Uani 1 1 d .
C7 C 0.0751(4) -0.1968(5) 0.6401(3) 0.0439(11) Uani 1 1 d .
H7A H 0.0813 -0.1462 0.5890 0.053 Uiso 1 1 calc R
C8 C 0.1151(4) -0.3349(5) 0.6520(3) 0.0491(13) Uani 1 1 d .
H8A H 0.1478 -0.3792 0.6092 0.059 Uiso 1 1 calc R
C9 C 0.1077(4) -0.4085(5) 0.7259(3) 0.0446(12) Uani 1 1 d .
H9A H 0.1343 -0.5044 0.7330 0.054 Uiso 1 1 calc R
C10 C 0.0626(4) -0.3468(4) 0.7903(3) 0.0345(10) Uani 1 1 d .
C11 C -0.1191(5) 0.0199(6) 0.5973(3) 0.0501(13) Uani 1 1 d .
H11A H -0.1502 0.1168 0.5863 0.075 Uiso 1 1 calc R
H11B H -0.1793 -0.0458 0.6047 0.075 Uiso 1 1 calc R
H11C H -0.0887 -0.0114 0.5478 0.075 Uiso 1 1 calc R
C12 C -0.0241(4) 0.0200(5) 0.6803(3) 0.0360(10) Uani 1 1 d .
H12A H -0.0585 0.0494 0.7296 0.043 Uiso 1 1 calc R
C13 C 0.0649(5) 0.1316(5) 0.6727(4) 0.0541(13) Uani 1 1 d .
H13A H 0.1276 0.1269 0.7244 0.081 Uiso 1 1 calc R
H13B H 0.0307 0.2272 0.6684 0.081 Uiso 1 1 calc R
H13C H 0.0937 0.1124 0.6205 0.081 Uiso 1 1 calc R
C14 C 0.1460(5) -0.5443(5) 0.8981(4) 0.0501(13) Uani 1 1 d .
H14A H 0.2209 -0.4995 0.9062 0.075 Uiso 1 1 calc R
H14B H 0.1376 -0.6175 0.8525 0.075 Uiso 1 1 calc R
H14C H 0.1386 -0.5888 0.9528 0.075 Uiso 1 1 calc R
C15 C 0.0540(4) -0.4303(5) 0.8711(3) 0.0374(10) Uani 1 1 d .
H15A H 0.0625 -0.3604 0.9202 0.045 Uiso 1 1 calc R
C16 C -0.0626(5) -0.4995(6) 0.8595(3) 0.0496(13) Uani 1 1 d .
H16A H -0.1213 -0.4255 0.8457 0.074 Uiso 1 1 calc R
H16B H -0.0679 -0.5482 0.9135 0.074 Uiso 1 1 calc R
H16C H -0.0735 -0.5692 0.8118 0.074 Uiso 1 1 calc R

loop_
_atom_site_aniso_label
_atom_site_aniso_U_11
_atom_site_aniso_U_22
_atom_site_aniso_U_33
_atom_site_aniso_U_23
_atom_site_aniso_U_13
_atom_site_aniso_U_12
Sb1 0.0375(2) 0.02729(18) 0.02621(18) -0.00032(12) 0.00327(12) -0.00077(13)
N1 0.033(2) 0.0352(19) 0.0264(18) 0.0000(15) 0.0016(15) 0.0019(16)
C1 0.031(2) 0.031(2) 0.034(2) -0.0049(18) -0.0004(18) 0.0019(18)
C2 0.036(2) 0.041(3) 0.049(3) -0.003(2) 0.008(2) 0.006(2)
C3 0.035(3) 0.049(3) 0.042(3) 0.003(2) -0.001(2) 0.009(2)
C4 0.047(3) 0.040(3) 0.054(3) -0.009(2) 0.004(2) -0.005(2)
N2 0.045(2) 0.0289(18) 0.0241(17) -0.0020(15) 0.0068(15) -0.0038(17)
C5 0.032(2) 0.030(2) 0.025(2) -0.0041(18) -0.0002(17) -0.0019(18)
C6 0.033(2) 0.033(2) 0.030(2) -0.0017(19) 0.0040(17) -0.0031(19)
C7 0.053(3) 0.044(3) 0.038(3) 0.003(2) 0.018(2) 0.000(2)
C8 0.058(3) 0.050(3) 0.045(3) -0.006(2) 0.022(2) 0.007(2)
C9 0.052(3) 0.033(2) 0.048(3) 0.000(2) 0.010(2) 0.006(2)
C10 0.036(2) 0.030(2) 0.035(2) -0.0015(19) 0.0038(19) -0.0045(19)
C11 0.055(3) 0.045(3) 0.043(3) 0.005(2) -0.004(2) 0.005(2)
C12 0.045(3) 0.032(2) 0.030(2) 0.0022(19) 0.0084(19) 0.000(2)
C13 0.062(3) 0.037(3) 0.061(3) 0.003(3) 0.008(3) -0.011(3)
C14 0.055(3) 0.039(3) 0.054(3) 0.011(2) 0.006(3) 0.003(2)
C15 0.045(3) 0.033(2) 0.031(2) -0.0005(19) 0.000(2) -0.003(2)
C16 0.051(3) 0.051(3) 0.044(3) 0.006(2) 0.004(2) -0.013(2)

loop_
_atom_type_symbol
_atom_type_description
_atom_type_scat_dispersion_real
_atom_type_scat_dispersion_imag
_atom_type_scat_source
C C 0.0033 0.0016 'International Tables Vol C Tables 4.2.6.8 and 6.1.1.4'
H H 0.0000 0.0000 'International Tables Vol C Tables 4.2.6.8 and 6.1.1.4'
N N 0.0061 0.0033 'International Tables Vol C Tables 4.2.6.8 and 6.1.1.4'
Sb Sb -0.5866 1.5461 'International Tables Vol C Tables 4.2.6.8 and 6.1.1.4'

loop_
_geom_angle_atom_site_label_1
_geom_angle_atom_site_label_2
_geom_angle_atom_site_label_3
_geom_angle
_geom_angle_site_symmetry_1
_geom_angle_site_symmetry_3
N1 Sb1 N1 77.90(15) . 3_557
N1 Sb1 N2 95.53(14) . .
N1 Sb1 N2 99.76(13) 3_557 .
C1 N1 Sb1 128.6(3) . .
C1 N1 Sb1 126.2(3) . 3_557
Sb1 N1 Sb1 102.10(15) . 3_557
N1 C1 C3 109.3(4) . .
N1 C1 C2 108.4(3) . .
C3 C1 C2 110.4(4) . .
N1 C1 C4 110.5(3) . .
C3 C1 C4 109.4(4) . .
C2 C1 C4 108.8(4) . .
C5 N2 Sb1 124.5(3) . .
C6 C5 N2 119.5(4) . .
C6 C5 C10 120.4(4) . .
N2 C5 C10 120.1(4) . .
C7 C6 C5 118.4(4) . .
C7 C6 C12 118.4(4) . .
C5 C6 C12 123.2(4) . .
C8 C7 C6 121.4(4) . .
C9 C8 C7 119.8(4) . .
C8 C9 C10 121.8(4) . .
C9 C10 C5 118.2(4) . .
C9 C10 C15 121.0(4) . .
C5 C10 C15 120.7(4) . .
C13 C12 C6 113.0(4) . .
C13 C12 C11 110.0(4) . .
C6 C12 C11 111.5(4) . .
C10 C15 C16 110.8(4) . .
C10 C15 C14 114.0(4) . .
C16 C15 C14 109.6(4) . .

loop_
_geom_bond_atom_site_label_1
_geom_bond_atom_site_label_2
_geom_bond_distance
_geom_bond_site_symmetry_2
Sb1 N1 2.022(4) .
Sb1 N1 2.039(3) 3_557
Sb1 N2 2.061(3) .
N1 C1 1.482(5) .
N1 Sb1 2.039(3) 3_557
C1 C3 1.511(6) .
C1 C2 1.531(6) .
C1 C4 1.548(6) .
N2 C5 1.418(5) .
C5 C6 1.404(6) .
C5 C10 1.419(6) .
C6 C7 1.390(6) .
C6 C12 1.528(6) .
C7 C8 1.376(7) .
C8 C9 1.372(7) .
C9 C10 1.382(6) .
C10 C15 1.516(6) .
C11 C12 1.533(6) .
C12 C13 1.524(7) .
C14 C15 1.530(7) .
C15 C16 1.526(7) .
